data_2236352
loop_
_publ_author_name
'Shirvan, Sadif A.'
'Haydari Dezfuli, Sara'
'Golabi, Elyas'
'Gholamzadeh, Mohammad Amin'

_publ_section_title
;
 <i>cis</i>-Chloridobis(4,4'-dimethyl-2,2'-bipyridine-\k^2^<i>N</i>,<i>N</i>')oxidovanadium(IV)
 chloride ethanol monosolvate monohydrate
;
_journal_coeditor_code HY2588
_journal_issue 10
_journal_name_full 'Acta Crystallographica Section E'
_journal_page_first m1311
_journal_page_last m1312
_journal_paper_doi 10.1107/S1600536812040251
_journal_volume 68
_journal_year 2012
_chemical_formula_iupac '[V Cl O (C12 H12 N2)2] Cl, C2 H6 O, H2 O'
_chemical_formula_moiety 'C24 H24 Cl N4 O V +, Cl -, C2 H6 O, H2 O'
_chemical_formula_sum 'C26 H32 Cl2 N4 O3 V'
_chemical_formula_weight 570.40
_chemical_name_systematic
;
<i>cis</i>-Chloridobis(4,4'-dimethyl-2,2'-bipyridine-
\k^2^<i>N</i>,<i>N</i>')oxidovanadium(IV) chloride ethanol monosolvate
monohydrate
;
_space_group_IT_number 2
_symmetry_cell_setting triclinic
_symmetry_space_group_name_Hall '-P 1'
_symmetry_space_group_name_H-M 'P -1'
_atom_sites_solution_hydrogens geom
_atom_sites_solution_primary direct
_atom_sites_solution_secondary difmap
_audit_creation_method SHELXL-97
_cell_angle_alpha 68.711(2)
_cell_angle_beta 72.401(2)
_cell_angle_gamma 81.381(2)
_cell_formula_units_Z 2
_cell_length_a 9.6955(11)
_cell_length_b 10.9905(12)
_cell_length_c 14.5739(17)
_cell_measurement_reflns_used 600
_cell_measurement_temperature 120(2)
_cell_measurement_theta_max 26.0
_cell_measurement_theta_min 3.0
_cell_volume 1377.9(3)
_computing_cell_refinement 'SAINT (Bruker, 2007)'
_computing_data_collection 'SMART (Bruker, 2007)'
_computing_data_reduction 'SAINT (Bruker, 2007)'
_computing_molecular_graphics 'SHELXTL (Sheldrick, 2008) and Mercury (Macrae <i>et al.</i>, 2006)'
_computing_publication_material 'SHELXTL (Sheldrick, 2008)'
_computing_structure_refinement 'SHELXL97 (Sheldrick, 2008)'
_computing_structure_solution 'SHELXS97 (Sheldrick, 2008)'
_diffrn_ambient_temperature 120(2)
_diffrn_measured_fraction_theta_full 0.990
_diffrn_measured_fraction_theta_max 0.990
_diffrn_measurement_device_type 'Bruker SMART 1000 CCD'
_diffrn_measurement_method '\f and \w scans'
_diffrn_radiation_monochromator graphite
_diffrn_radiation_source 'fine-focus sealed tube'
_diffrn_radiation_type MoK\a
_diffrn_radiation_wavelength 0.71073
_diffrn_reflns_av_R_equivalents 0.0259
_diffrn_reflns_av_sigmaI/netI 0.0341
_diffrn_reflns_limit_h_max 11
_diffrn_reflns_limit_h_min -11
_diffrn_reflns_limit_k_max 13
_diffrn_reflns_limit_k_min -13
_diffrn_reflns_limit_l_max 17
_diffrn_reflns_limit_l_min -17
_diffrn_reflns_number 12257
_diffrn_reflns_theta_full 25.99
_diffrn_reflns_theta_max 25.99
_diffrn_reflns_theta_min 1.99
_exptl_absorpt_coefficient_mu 0.588
_exptl_absorpt_correction_T_max 0.954
_exptl_absorpt_correction_T_min 0.926
_exptl_absorpt_correction_type multi-scan
_exptl_absorpt_process_details '(SADABS; Sheldrick, 1996)'
_exptl_crystal_colour green
_exptl_crystal_density_diffrn 1.375
_exptl_crystal_density_method 'not measured'
_exptl_crystal_description prism
_exptl_crystal_F_000 594
_exptl_crystal_size_max 0.32
_exptl_crystal_size_mid 0.14
_exptl_crystal_size_min 0.09
_refine_diff_density_max 2.091
_refine_diff_density_min -0.894
_refine_ls_extinction_method none
_refine_ls_goodness_of_fit_ref 1.001
_refine_ls_hydrogen_treatment constr
_refine_ls_matrix_type full
_refine_ls_number_parameters 330
_refine_ls_number_reflns 5363
_refine_ls_number_restraints 0
_refine_ls_restrained_S_all 1.001
_refine_ls_R_factor_all 0.0741
_refine_ls_R_factor_gt 0.0622
_refine_ls_shift/su_max 0.000
_refine_ls_shift/su_mean 0.000
_refine_ls_structure_factor_coef Fsqd
_refine_ls_weighting_details 'calc w=1/[\s^2^(Fo^2^)+(0.0480P)^2^+3.9160P] where P=(Fo^2^+2Fc^2^)/3'
_refine_ls_weighting_scheme calc
_refine_ls_wR_factor_gt 0.1362
_refine_ls_wR_factor_ref 0.1442
_reflns_number_gt 4398
_reflns_number_total 5363
_reflns_threshold_expression I>2\s(I)
_cod_data_source_file hy2588.cif
_cod_data_source_block I
_cod_database_code 2236352
_cod_database_fobs_code 2236352

loop_
_symmetry_equiv_pos_as_xyz
'x, y, z'
'-x, -y, -z'

loop_
_atom_site_type_symbol
_atom_site_label
_atom_site_fract_x
_atom_site_fract_y
_atom_site_fract_z
_atom_site_U_iso_or_equiv
_atom_site_adp_type
_atom_site_calc_flag
_atom_site_refinement_flags
_atom_site_occupancy
_atom_site_symmetry_multiplicity
V V1 0.17871(6) 0.53590(5) 0.73759(4) 0.02822(16) Uani d . 1 1
Cl Cl1 0.10808(9) 0.45573(9) 0.63211(6) 0.0368(2) Uani d . 1 1
O O1 0.0514(2) 0.6517(2) 0.74454(15) 0.0278(5) Uani d . 1 1
N N1 0.3293(3) 0.6612(3) 0.61322(19) 0.0269(6) Uani d . 1 1
N N2 0.3918(3) 0.4168(2) 0.71332(19) 0.0259(6) Uani d . 1 1
N N4 0.0941(3) 0.3772(3) 0.86974(19) 0.0252(5) Uani d . 1 1
N N3 0.2635(3) 0.5586(3) 0.84871(18) 0.0240(5) Uani d . 1 1
C C1 0.2904(4) 0.7853(3) 0.5636(2) 0.0312(7) Uani d . 1 1
H H1B 0.1937 0.8162 0.5863 0.037 Uiso calc R 1 1
C C2 0.3840(4) 0.8699(3) 0.4815(2) 0.0327(7) Uani d . 1 1
H H2A 0.3525 0.9572 0.4496 0.039 Uiso calc R 1 1
C C3 0.5253(4) 0.8251(3) 0.4462(2) 0.0320(7) Uani d . 1 1
C C4 0.5655(4) 0.6968(3) 0.4970(2) 0.0302(7) Uani d . 1 1
H H4A 0.6610 0.6634 0.4745 0.036 Uiso calc R 1 1
C C5 0.4672(4) 0.6175(3) 0.5801(2) 0.0263(7) Uani d . 1 1
C C6 0.5039(3) 0.4814(3) 0.6387(2) 0.0260(6) Uani d . 1 1
C C7 0.6429(4) 0.4240(3) 0.6201(2) 0.0301(7) Uani d . 1 1
H H7A 0.7195 0.4724 0.5674 0.036 Uiso calc R 1 1
C C8 0.6698(4) 0.2963(3) 0.6784(2) 0.0308(7) Uani d . 1 1
C C9 0.5540(4) 0.2300(3) 0.7545(2) 0.0304(7) Uani d . 1 1
H H9A 0.5676 0.1422 0.7961 0.036 Uiso calc R 1 1
C C10 0.4187(4) 0.2928(3) 0.7691(2) 0.0279(7) Uani d . 1 1
H H10A 0.3406 0.2458 0.8213 0.033 Uiso calc R 1 1
C C11 0.6322(4) 0.9131(4) 0.3567(3) 0.0401(9) Uani d . 1 1
H H11A 0.5933 0.9458 0.2970 0.060 Uiso calc R 1 1
H H11B 0.7239 0.8636 0.3412 0.060 Uiso calc R 1 1
H H11C 0.6488 0.9870 0.3740 0.060 Uiso calc R 1 1
C C12 0.8190(4) 0.2308(4) 0.6607(3) 0.0419(9) Uani d . 1 1
H H12A 0.8857 0.2776 0.6735 0.063 Uiso calc R 1 1
H H12B 0.8531 0.2321 0.5898 0.063 Uiso calc R 1 1
H H12C 0.8151 0.1401 0.7072 0.063 Uiso calc R 1 1
C C13 0.3489(3) 0.6528(3) 0.8329(2) 0.0271(7) Uani d . 1 1
H H13A 0.3865 0.7092 0.7648 0.033 Uiso calc R 1 1
C C14 0.3850(3) 0.6718(3) 0.9109(2) 0.0290(7) Uani d . 1 1
H H14A 0.4462 0.7401 0.8964 0.035 Uiso calc R 1 1
C C15 0.3314(3) 0.5907(3) 1.0113(2) 0.0284(7) Uani d . 1 1
C C16 0.2466(3) 0.4899(3) 1.0274(2) 0.0268(7) Uani d . 1 1
H H16A 0.2111 0.4304 1.0945 0.032 Uiso calc R 1 1
C C17 0.2136(3) 0.4755(3) 0.9458(2) 0.0235(6) Uani d . 1 1
C C18 0.1223(3) 0.3723(3) 0.9571(2) 0.0229(6) Uani d . 1 1
C C19 0.0696(3) 0.2746(3) 1.0491(2) 0.0267(6) Uani d . 1 1
H H19A 0.0920 0.2722 1.1088 0.032 Uiso calc R 1 1
C C20 -0.0157(3) 0.1802(3) 1.0546(2) 0.0284(7) Uani d . 1 1
C C21 -0.0451(3) 0.1869(3) 0.9656(3) 0.0309(7) Uani d . 1 1
H H21A -0.1036 0.1243 0.9663 0.037 Uiso calc R 1 1
C C22 0.0116(3) 0.2859(3) 0.8754(2) 0.0291(7) Uani d . 1 1
H H22A -0.0090 0.2892 0.8148 0.035 Uiso calc R 1 1
C C23 0.3648(4) 0.6126(4) 1.0986(3) 0.0380(8) Uani d . 1 1
H H23A 0.3052 0.5570 1.1637 0.057 Uiso calc R 1 1
H H23B 0.3434 0.7046 1.0933 0.057 Uiso calc R 1 1
H H23C 0.4675 0.5905 1.0955 0.057 Uiso calc R 1 1
C C24 -0.0717(4) 0.0744(3) 1.1545(3) 0.0384(8) Uani d . 1 1
H H24A -0.1447 0.0271 1.1483 0.058 Uiso calc R 1 1
H H24B -0.1156 0.1133 1.2080 0.058 Uiso calc R 1 1
H H24C 0.0085 0.0135 1.1724 0.058 Uiso calc R 1 1
Cl Cl2 0.35132(10) 0.10613(9) 0.13262(9) 0.0482(3) Uani d . 1 1
O O1S 0.3730(3) 0.1709(3) 0.3197(2) 0.0526(7) Uani d . 1 1
H H1S 0.3480 0.1380 0.2767 0.063 Uiso d R 1 1
O O1W 0.3211(3) 0.0038(3) 0.9589(2) 0.0505(7) Uani d . 1 1
H H1W 0.2964 0.0315 1.0088 0.061 Uiso d R 1 1
H H2W 0.4102 -0.0247 0.9268 0.061 Uiso d R 1 1
C C1S 0.2544(5) 0.2599(4) 0.3334(3) 0.0511(10) Uani d . 1 1
H H1SA 0.2162 0.2901 0.2726 0.061 Uiso calc R 1 1
H H1SB 0.2877 0.3371 0.3391 0.061 Uiso calc R 1 1
C C2S 0.1359(5) 0.2007(6) 0.4266(3) 0.0722(15) Uani d . 1 1
H H2SA 0.0615 0.2685 0.4382 0.108 Uiso calc R 1 1
H H2SB 0.1756 0.1620 0.4859 0.108 Uiso calc R 1 1
H H2SC 0.0927 0.1326 0.4170 0.108 Uiso calc R 1 1

loop_
_atom_site_aniso_label
_atom_site_aniso_U_11
_atom_site_aniso_U_22
_atom_site_aniso_U_33
_atom_site_aniso_U_12
_atom_site_aniso_U_13
_atom_site_aniso_U_23
V1 0.0275(3) 0.0332(3) 0.0219(3) -0.0078(2) -0.0058(2) -0.0050(2)
Cl1 0.0360(5) 0.0488(5) 0.0279(4) -0.0096(4) -0.0037(3) -0.0165(4)
O1 0.0276(11) 0.0311(11) 0.0173(10) -0.0014(9) 0.0052(8) -0.0089(9)
N1 0.0318(14) 0.0295(14) 0.0196(12) -0.0053(11) -0.0031(11) -0.0102(11)
N2 0.0328(14) 0.0264(13) 0.0188(12) -0.0083(11) -0.0039(11) -0.0078(10)
N4 0.0222(13) 0.0311(14) 0.0208(12) -0.0054(10) -0.0019(10) -0.0086(11)
N3 0.0203(12) 0.0307(13) 0.0196(12) -0.0037(10) -0.0018(10) -0.0088(10)
C1 0.0371(18) 0.0299(17) 0.0264(16) -0.0033(14) -0.0077(14) -0.0094(13)
C2 0.043(2) 0.0282(16) 0.0235(16) -0.0093(14) -0.0060(14) -0.0045(13)
C3 0.043(2) 0.0338(17) 0.0197(15) -0.0132(15) -0.0029(14) -0.0100(13)
C4 0.0326(17) 0.0341(17) 0.0258(16) -0.0071(14) -0.0014(13) -0.0153(14)
C5 0.0341(17) 0.0289(16) 0.0192(14) -0.0075(13) -0.0055(12) -0.0107(12)
C6 0.0307(16) 0.0304(16) 0.0188(14) -0.0069(13) -0.0023(12) -0.0120(12)
C7 0.0307(17) 0.0334(17) 0.0248(16) -0.0082(13) 0.0006(13) -0.0122(13)
C8 0.0311(17) 0.0384(18) 0.0293(16) -0.0005(14) -0.0070(13) -0.0200(14)
C9 0.0348(18) 0.0301(16) 0.0271(16) -0.0024(14) -0.0057(14) -0.0125(13)
C10 0.0310(17) 0.0276(16) 0.0241(15) -0.0063(13) -0.0021(13) -0.0099(13)
C11 0.051(2) 0.0370(19) 0.0270(17) -0.0181(17) 0.0017(16) -0.0083(15)
C12 0.0327(19) 0.048(2) 0.045(2) 0.0002(16) -0.0086(16) -0.0181(18)
C13 0.0263(16) 0.0268(15) 0.0248(15) -0.0061(12) -0.0012(12) -0.0076(13)
C14 0.0266(16) 0.0314(17) 0.0303(16) -0.0056(13) -0.0029(13) -0.0142(14)
C15 0.0262(16) 0.0322(17) 0.0306(17) 0.0024(13) -0.0085(13) -0.0156(14)
C16 0.0269(16) 0.0305(16) 0.0221(15) 0.0023(13) -0.0050(12) -0.0105(13)
C17 0.0211(15) 0.0262(15) 0.0224(15) 0.0007(12) -0.0041(12) -0.0094(12)
C18 0.0211(14) 0.0243(15) 0.0225(14) 0.0020(11) -0.0043(12) -0.0093(12)
C19 0.0285(16) 0.0271(15) 0.0221(15) -0.0012(12) -0.0040(12) -0.0077(12)
C20 0.0245(15) 0.0247(15) 0.0284(16) -0.0006(12) 0.0021(13) -0.0078(13)
C21 0.0254(16) 0.0291(16) 0.0347(18) -0.0055(13) -0.0035(13) -0.0089(14)
C22 0.0266(16) 0.0340(17) 0.0300(17) -0.0069(13) -0.0062(13) -0.0135(14)
C23 0.045(2) 0.043(2) 0.0341(19) -0.0044(16) -0.0155(16) -0.0176(16)
C24 0.041(2) 0.0316(18) 0.0310(18) -0.0087(15) 0.0018(15) -0.0037(15)
Cl2 0.0400(5) 0.0330(5) 0.0766(7) 0.0011(4) -0.0211(5) -0.0208(5)
O1S 0.0405(15) 0.0630(18) 0.0399(15) -0.0082(13) -0.0101(12) 0.0009(13)
O1W 0.0354(14) 0.0557(17) 0.0618(18) -0.0113(12) -0.0108(13) -0.0195(14)
C1S 0.055(3) 0.048(2) 0.048(2) -0.004(2) -0.022(2) -0.0080(19)
C2S 0.058(3) 0.102(4) 0.040(2) 0.012(3) -0.010(2) -0.012(3)

loop_
_atom_type_symbol
_atom_type_description
_atom_type_scat_dispersion_real
_atom_type_scat_dispersion_imag
_atom_type_scat_source
C C 0.0033 0.0016 'International Tables Vol C Tables 4.2.6.8 and 6.1.1.4'
H H 0.0000 0.0000 'International Tables Vol C Tables 4.2.6.8 and 6.1.1.4'
N N 0.0061 0.0033 'International Tables Vol C Tables 4.2.6.8 and 6.1.1.4'
O O 0.0106 0.0060 'International Tables Vol C Tables 4.2.6.8 and 6.1.1.4'
Cl Cl 0.1484 0.1585 'International Tables Vol C Tables 4.2.6.8 and 6.1.1.4'
V V 0.3005 0.5294 'International Tables Vol C Tables 4.2.6.8 and 6.1.1.4'

loop_
_geom_angle_atom_site_label_1
_geom_angle_atom_site_label_2
_geom_angle_atom_site_label_3
_geom_angle
O1 V1 N4 102.71(10)
O1 V1 N1 94.54(11)
N4 V1 N1 160.77(11)
O1 V1 N3 94.03(11)
N4 V1 N3 77.27(10)
N1 V1 N3 93.27(10)
O1 V1 N2 165.96(10)
N4 V1 N2 88.49(10)
N1 V1 N2 73.27(10)
N3 V1 N2 80.04(9)
O1 V1 Cl1 98.86(8)
N4 V1 Cl1 92.74(8)
N1 V1 Cl1 92.94(7)
N3 V1 Cl1 165.19(8)
N2 V1 Cl1 88.91(7)
C1 N1 C5 118.0(3)
C1 N1 V1 121.3(2)
C5 N1 V1 120.6(2)
C10 N2 C6 117.4(3)
C10 N2 V1 126.8(2)
C6 N2 V1 115.8(2)
C22 N4 C18 118.1(3)
C22 N4 V1 125.9(2)
C18 N4 V1 115.9(2)
C13 N3 C17 118.5(3)
C13 N3 V1 125.8(2)
C17 N3 V1 115.40(19)
N1 C1 C2 123.4(3)
N1 C1 H1B 118.3
C2 C1 H1B 118.3
C1 C2 C3 118.8(3)
C1 C2 H2A 120.6
C3 C2 H2A 120.6
C2 C3 C4 117.9(3)
C2 C3 C11 121.2(3)
C4 C3 C11 121.0(3)
C5 C4 C3 120.5(3)
C5 C4 H4A 119.7
C3 C4 H4A 119.7
N1 C5 C4 121.3(3)
N1 C5 C6 115.5(3)
C4 C5 C6 123.2(3)
N2 C6 C7 122.1(3)
N2 C6 C5 114.7(3)
C7 C6 C5 123.2(3)
C8 C7 C6 120.1(3)
C8 C7 H7A 119.9
C6 C7 H7A 119.9
C7 C8 C9 117.6(3)
C7 C8 C12 121.7(3)
C9 C8 C12 120.8(3)
C10 C9 C8 119.4(3)
C10 C9 H9A 120.3
C8 C9 H9A 120.3
N2 C10 C9 123.4(3)
N2 C10 H10A 118.3
C9 C10 H10A 118.3
C3 C11 H11A 109.5
C3 C11 H11B 109.5
H11A C11 H11B 109.5
C3 C11 H11C 109.5
H11A C11 H11C 109.5
H11B C11 H11C 109.5
C8 C12 H12A 109.5
C8 C12 H12B 109.5
H12A C12 H12B 109.5
C8 C12 H12C 109.5
H12A C12 H12C 109.5
H12B C12 H12C 109.5
N3 C13 C14 122.8(3)
N3 C13 H13A 118.6
C14 C13 H13A 118.6
C13 C14 C15 119.8(3)
C13 C14 H14A 120.1
C15 C14 H14A 120.1
C16 C15 C14 117.4(3)
C16 C15 C23 121.8(3)
C14 C15 C23 120.8(3)
C17 C16 C15 120.3(3)
C17 C16 H16A 119.8
C15 C16 H16A 119.8
N3 C17 C16 121.2(3)
N3 C17 C18 115.4(3)
C16 C17 C18 123.4(3)
N4 C18 C19 121.2(3)
N4 C18 C17 115.5(3)
C19 C18 C17 123.3(3)
C18 C19 C20 120.5(3)
C18 C19 H19A 119.8
C20 C19 H19A 119.8
C21 C20 C19 117.9(3)
C21 C20 C24 122.0(3)
C19 C20 C24 120.1(3)
C22 C21 C20 119.3(3)
C22 C21 H21A 120.4
C20 C21 H21A 120.4
N4 C22 C21 123.0(3)
N4 C22 H22A 118.5
C21 C22 H22A 118.5
C15 C23 H23A 109.5
C15 C23 H23B 109.5
H23A C23 H23B 109.5
C15 C23 H23C 109.5
H23A C23 H23C 109.5
H23B C23 H23C 109.5
C20 C24 H24A 109.5
C20 C24 H24B 109.5
H24A C24 H24B 109.5
C20 C24 H24C 109.5
H24A C24 H24C 109.5
H24B C24 H24C 109.5
C1S O1S H1S 99.6
H1W O1W H2W 130.3
O1S C1S C2S 112.2(4)
O1S C1S H1SA 109.2
C2S C1S H1SA 109.2
O1S C1S H1SB 109.2
C2S C1S H1SB 109.2
H1SA C1S H1SB 107.9
C1S C2S H2SA 109.5
C1S C2S H2SB 109.5
H2SA C2S H2SB 109.5
C1S C2S H2SC 109.5
H2SA C2S H2SC 109.5
H2SB C2S H2SC 109.5

loop_
_geom_bond_atom_site_label_1
_geom_bond_atom_site_label_2
_geom_bond_distance
V1 O1 1.643(2)
V1 N4 2.112(3)
V1 N1 2.122(3)
V1 N3 2.126(3)
V1 N2 2.278(3)
V1 Cl1 2.3259(10)
N1 C1 1.349(4)
N1 C5 1.355(4)
N2 C10 1.343(4)
N2 C6 1.351(4)
N4 C22 1.339(4)
N4 C18 1.362(4)
N3 C13 1.334(4)
N3 C17 1.360(4)
C1 C2 1.381(5)
C1 H1B 0.9500
C2 C3 1.392(5)
C2 H2A 0.9500
C3 C4 1.393(5)
C3 C11 1.509(4)
C4 C5 1.385(4)
C4 H4A 0.9500
C5 C6 1.480(4)
C6 C7 1.392(5)
C7 C8 1.384(5)
C7 H7A 0.9500
C8 C9 1.388(5)
C8 C12 1.508(5)
C9 C10 1.382(5)
C9 H9A 0.9500
C10 H10A 0.9500
C11 H11A 0.9800
C11 H11B 0.9800
C11 H11C 0.9800
C12 H12A 0.9800
C12 H12B 0.9800
C12 H12C 0.9800
C13 C14 1.377(5)
C13 H13A 0.9500
C14 C15 1.392(5)
C14 H14A 0.9500
C15 C16 1.388(5)
C15 C23 1.508(4)
C16 C17 1.387(4)
C16 H16A 0.9500
C17 C18 1.474(4)
C18 C19 1.384(4)
C19 C20 1.387(4)
C19 H19A 0.9500
C20 C21 1.385(5)
C20 C24 1.499(4)
C21 C22 1.384(5)
C21 H21A 0.9500
C22 H22A 0.9500
C23 H23A 0.9800
C23 H23B 0.9800
C23 H23C 0.9800
C24 H24A 0.9800
C24 H24B 0.9800
C24 H24C 0.9800
O1S C1S 1.408(5)
O1S H1S 0.9310
O1W H1W 0.8444
O1W H2W 0.9188
C1S C2S 1.493(6)
C1S H1SA 0.9900
C1S H1SB 0.9900
C2S H2SA 0.9800
C2S H2SB 0.9800
C2S H2SC 0.9800

loop_
_geom_hbond_atom_site_label_D
_geom_hbond_atom_site_label_H
_geom_hbond_atom_site_label_A
_geom_hbond_site_symmetry_A
_geom_hbond_distance_DH
_geom_hbond_distance_HA
_geom_hbond_distance_DA
_geom_hbond_angle_DHA
_geom_hbond_publ_flag
O1S H1S Cl2 . 0.93 2.24 3.128(3) 159 yes
O1W H1W Cl2 1_556 0.84 2.45 3.221(3) 152 yes
O1W H2W Cl2 2_656 0.92 2.37 3.284(3) 171 yes
C1 H1B O1 . 0.95 2.51 2.999(4) 112 yes
C2 H2A O1S 1_565 0.95 2.41 3.301(4) 155 yes
C4 H4A Cl1 2_666 0.95 2.76 3.670(4) 160 yes
C7 H7A Cl1 2_666 0.95 2.77 3.626(3) 151 yes
C9 H9A Cl2 2_656 0.95 2.63 3.561(4) 165 yes
C13 H13A O1S 2_666 0.95 2.59 3.284(4) 130 yes
C14 H14A Cl2 2_666 0.95 2.62 3.558(3) 170 yes
C19 H19A O1 2_567 0.95 2.52 3.229(4) 132 yes
C21 H21A O1W 2_557 0.95 2.45 3.315(5) 151 yes
C22 H22A Cl1 . 0.95 2.64 3.262(3) 123 yes

loop_
_geom_torsion_atom_site_label_1
_geom_torsion_atom_site_label_2
_geom_torsion_atom_site_label_3
_geom_torsion_atom_site_label_4
_geom_torsion
O1 V1 N1 C1 -8.2(3)
N4 V1 N1 C1 -162.1(3)
N3 V1 N1 C1 -102.5(2)
N2 V1 N1 C1 178.9(3)
Cl1 V1 N1 C1 91.0(2)
O1 V1 N1 C5 173.1(2)
N4 V1 N1 C5 19.2(4)
N3 V1 N1 C5 78.8(2)
N2 V1 N1 C5 0.2(2)
Cl1 V1 N1 C5 -87.8(2)
O1 V1 N2 C10 147.3(4)
N4 V1 N2 C10 4.0(3)
N1 V1 N2 C10 177.8(3)
N3 V1 N2 C10 81.3(3)
Cl1 V1 N2 C10 -88.8(2)
O1 V1 N2 C6 -28.5(5)
N4 V1 N2 C6 -171.8(2)
N1 V1 N2 C6 2.1(2)
N3 V1 N2 C6 -94.4(2)
Cl1 V1 N2 C6 95.5(2)
O1 V1 N4 C22 90.6(3)
N1 V1 N4 C22 -116.2(3)
N3 V1 N4 C22 -178.1(3)
N2 V1 N4 C22 -98.0(3)
Cl1 V1 N4 C22 -9.1(3)
O1 V1 N4 C18 -86.5(2)
N1 V1 N4 C18 66.7(4)
N3 V1 N4 C18 4.8(2)
N2 V1 N4 C18 84.9(2)
Cl1 V1 N4 C18 173.8(2)
O1 V1 N3 C13 -77.9(3)
N4 V1 N3 C13 180.0(3)
N1 V1 N3 C13 16.9(3)
N2 V1 N3 C13 89.3(3)
Cl1 V1 N3 C13 131.5(3)
O1 V1 N3 C17 95.7(2)
N4 V1 N3 C17 -6.5(2)
N1 V1 N3 C17 -169.5(2)
N2 V1 N3 C17 -97.2(2)
Cl1 V1 N3 C17 -54.9(4)
C5 N1 C1 C2 -0.4(5)
V1 N1 C1 C2 -179.1(2)
N1 C1 C2 C3 1.2(5)
C1 C2 C3 C4 -0.9(5)
C1 C2 C3 C11 179.9(3)
C2 C3 C4 C5 -0.3(5)
C11 C3 C4 C5 178.9(3)
C1 N1 C5 C4 -0.8(4)
V1 N1 C5 C4 177.9(2)
C1 N1 C5 C6 179.0(3)
V1 N1 C5 C6 -2.2(3)
C3 C4 C5 N1 1.1(5)
C3 C4 C5 C6 -178.7(3)
C10 N2 C6 C7 -0.9(4)
V1 N2 C6 C7 175.3(2)
C10 N2 C6 C5 -180.0(3)
V1 N2 C6 C5 -3.8(3)
N1 C5 C6 N2 4.0(4)
C4 C5 C6 N2 -176.2(3)
N1 C5 C6 C7 -175.2(3)
C4 C5 C6 C7 4.7(5)
N2 C6 C7 C8 0.5(5)
C5 C6 C7 C8 179.6(3)
C6 C7 C8 C9 0.0(5)
C6 C7 C8 C12 -179.9(3)
C7 C8 C9 C10 -0.1(5)
C12 C8 C9 C10 179.8(3)
C6 N2 C10 C9 0.7(4)
V1 N2 C10 C9 -175.0(2)
C8 C9 C10 N2 -0.3(5)
C17 N3 C13 C14 -2.0(5)
V1 N3 C13 C14 171.4(2)
N3 C13 C14 C15 0.0(5)
C13 C14 C15 C16 2.2(5)
C13 C14 C15 C23 -177.7(3)
C14 C15 C16 C17 -2.3(5)
C23 C15 C16 C17 177.6(3)
C13 N3 C17 C16 1.8(4)
V1 N3 C17 C16 -172.3(2)
C13 N3 C17 C18 -178.8(3)
V1 N3 C17 C18 7.1(3)
C15 C16 C17 N3 0.4(5)
C15 C16 C17 C18 -179.0(3)
C22 N4 C18 C19 1.1(4)
V1 N4 C18 C19 178.4(2)
C22 N4 C18 C17 -179.9(3)
V1 N4 C18 C17 -2.6(3)
N3 C17 C18 N4 -3.0(4)
C16 C17 C18 N4 176.4(3)
N3 C17 C18 C19 175.9(3)
C16 C17 C18 C19 -4.7(5)
N4 C18 C19 C20 -1.1(5)
C17 C18 C19 C20 -179.9(3)
C18 C19 C20 C21 0.3(5)
C18 C19 C20 C24 179.7(3)
C19 C20 C21 C22 0.4(5)
C24 C20 C21 C22 -179.1(3)
C18 N4 C22 C21 -0.4(5)
V1 N4 C22 C21 -177.5(2)
C20 C21 C22 N4 -0.3(5)
